data_7035398
loop_
_publ_author_name
'Lachachi, M. Belhadj'
'Benabdallah, Tayeb'
'Aguiar, Pedro M.'
'Youcef, M. Hadj'
'Whitwood, Adrian C.'
'Lynam, Jason M.'

_publ_section_title
;
 Synthesis of a series of new platinum organometallic complexes derived
 from bidentate Schiff-base ligands and their catalytic activity in the
 hydrosilylation and dehydrosilylation of styrene.
;
_journal_issue 26
_journal_name_full 'Dalton transactions (Cambridge, England : 2003)'
_journal_page_first 11919
_journal_page_last 11928
_journal_paper_doi 10.1039/c5dt01407g
_journal_volume 44
_journal_year 2015
_chemical_formula_moiety 'C17 H13 N O'
_chemical_formula_sum 'C17 H13 N O'
_chemical_formula_weight 247.28
_chemical_name_systematic
;
 ?
;
_space_group_crystal_system monoclinic
_space_group_IT_number 14
_space_group_name_Hall '-P 2ybc'
_space_group_name_H-M_alt 'P 1 21/c 1'
_symmetry_space_group_name_Hall '-P 2ybc'
_symmetry_space_group_name_H-M 'P 1 21/c 1'
_atom_sites_solution_hydrogens mixed
_atom_sites_solution_primary iterative
_audit_creation_date 2014-04-09
_audit_creation_method
;
Olex2 1.2
(compiled 2014.03.20 svn.r2914 for OlexSys, GUI svn.r4816)
;
_audit_update_record
;
2015-03-20 deposited with the CCDC.
2015-05-26 downloaded from the CCDC.
;
_cell_angle_alpha 90
_cell_angle_beta 90.2237(18)
_cell_angle_gamma 90
_cell_formula_units_Z 4
_cell_length_a 11.9893(2)
_cell_length_b 14.0266(3)
_cell_length_c 7.25469(15)
_cell_measurement_reflns_used 3104
_cell_measurement_temperature 110.05(10)
_cell_measurement_theta_max 32.0530
_cell_measurement_theta_min 3.5820
_cell_volume 1220.01(4)
_computing_cell_refinement
;
CrysAlisPro, Agilent Technologies,
Version 1.171.37.31 (release 14-01-2014 CrysAlis171 .NET)
(compiled Jan 14 2014,18:38:05)
;
_computing_data_collection
;
CrysAlisPro, Agilent Technologies,
Version 1.171.37.31 (release 14-01-2014 CrysAlis171 .NET)
(compiled Jan 14 2014,18:38:05)
;
_computing_data_reduction
;
CrysAlisPro, Agilent Technologies,
Version 1.171.37.31 (release 14-01-2014 CrysAlis171 .NET)
(compiled Jan 14 2014,18:38:05)
;
_computing_molecular_graphics 'Olex2 (Dolomanov et al., 2009)'
_computing_publication_material 'Olex2 (Dolomanov et al., 2009)'
_computing_structure_refinement 'ShelXL (Sheldrick, 2008)'
_computing_structure_solution
;
Superflip (Palatinus & Chapuis, 2007;Palatinus & van der Lee, 2008;
Palatinus et al., 2012)
;
_diffrn_ambient_environment N~2~
_diffrn_ambient_temperature 110.05(10)
_diffrn_detector 'CCD plate'
_diffrn_detector_area_resol_mean 16.1450
_diffrn_detector_type Eos
_diffrn_measured_fraction_theta_full 0.975
_diffrn_measured_fraction_theta_max 0.878
_diffrn_measurement_device 'four-circle diffractometer'
_diffrn_measurement_device_type 'SuperNova, Single source at offset, Eos'
_diffrn_measurement_method '\w scans'
_diffrn_orient_matrix_UB_11 0.0286137000
_diffrn_orient_matrix_UB_12 0.0027546000
_diffrn_orient_matrix_UB_13 0.0856503000
_diffrn_orient_matrix_UB_21 0.0373466000
_diffrn_orient_matrix_UB_22 -0.0360547000
_diffrn_orient_matrix_UB_23 -0.0295631000
_diffrn_orient_matrix_UB_31 0.0358501000
_diffrn_orient_matrix_UB_32 0.0353241000
_diffrn_orient_matrix_UB_33 -0.0368766000
_diffrn_radiation_monochromator mirror
_diffrn_radiation_probe x-ray
_diffrn_radiation_type MoK\a
_diffrn_radiation_wavelength 0.7107
_diffrn_reflns_av_R_equivalents 0.0234
_diffrn_reflns_av_unetI/netI 0.0311
_diffrn_reflns_laue_measured_fraction_full 0.975
_diffrn_reflns_laue_measured_fraction_max 0.878
_diffrn_reflns_limit_h_max 17
_diffrn_reflns_limit_h_min -17
_diffrn_reflns_limit_k_max 17
_diffrn_reflns_limit_k_min -20
_diffrn_reflns_limit_l_max 9
_diffrn_reflns_limit_l_min -10
_diffrn_reflns_number 8635
_diffrn_reflns_point_group_measured_fraction_full 0.975
_diffrn_reflns_point_group_measured_fraction_max 0.878
_diffrn_reflns_theta_full 25.000
_diffrn_reflns_theta_max 32.085
_diffrn_reflns_theta_min 2.901
_diffrn_source 'SuperNova (Mo) X-ray Source'
_exptl_absorpt_coefficient_mu 0.084
_exptl_absorpt_correction_T_max 0.994
_exptl_absorpt_correction_T_min 0.987
_exptl_absorpt_correction_type analytical
_exptl_absorpt_process_details
;
CrysAlisPro, Agilent Technologies,
Version 1.171.37.31 (release 14-01-2014 CrysAlis171 .NET)
(compiled Jan 14 2014,18:38:05)
Analytical numeric absorption correction using a multifaceted crystal
            model based on expressions derived by R.C. Clark & J.S. Reid.
(Clark, R. C. & Reid, J. S. (1995). Acta Cryst. A51, 887-897)
Empirical absorption correction using spherical harmonics,
 implemented in SCALE3 ABSPACK scaling algorithm.
;
_exptl_crystal_colour yellow
_exptl_crystal_colour_primary yellow
_exptl_crystal_density_diffrn 1.346
_exptl_crystal_description block
_exptl_crystal_F_000 520
_exptl_crystal_recrystallization_method DCM/pentane
_exptl_crystal_size_max 0.2242
_exptl_crystal_size_mid 0.165
_exptl_crystal_size_min 0.0836
_refine_diff_density_max 0.389
_refine_diff_density_min -0.232
_refine_diff_density_rms 0.054
_refine_ls_extinction_method none
_refine_ls_goodness_of_fit_ref 1.032
_refine_ls_hydrogen_treatment mixed
_refine_ls_matrix_type full
_refine_ls_number_parameters 176
_refine_ls_number_reflns 3754
_refine_ls_number_restraints 0
_refine_ls_restrained_S_all 1.032
_refine_ls_R_factor_all 0.0584
_refine_ls_R_factor_gt 0.0464
_refine_ls_shift/su_max 0.000
_refine_ls_shift/su_mean 0.000
_refine_ls_structure_factor_coef Fsqd
_refine_ls_weighting_details 'w=1/[\s^2^(Fo^2^)+(0.0585P)^2^+0.5518P] where P=(Fo^2^+2Fc^2^)/3'
_refine_ls_weighting_scheme calc
_refine_ls_wR_factor_gt 0.1196
_refine_ls_wR_factor_ref 0.1285
_reflns_Friedel_coverage 0.000
_reflns_number_gt 3040
_reflns_number_total 3754
_reflns_threshold_expression 'I > 2\s(I)'
_cod_data_source_file c5dt01407g2.cif
_cod_data_source_block '[3c]'
_cod_depositor_comments 'Adding full bibliography for 7035397--7035401.cif.'
_cod_database_code 7035398
_shelxl_version_number 2013-4
_chemical_oxdiff_formula 'C17 H13 N1 O1'
_chemical_oxdiff_usercomment 'Billie's L3'
_shelx_space_group_comment
;
The symmetry employed for this shelxl refinement is uniquely defined
by the following loop, which should always be used as a source of
symmetry information in preference to the above space-group names.
They are only intended as comments.
;
_reflns_odcompleteness_completeness 96.97
_reflns_odcompleteness_iscentric 1
_reflns_odcompleteness_theta 26.32
_olex2_refinement_description
;
1. Fixed Uiso
 At 1.2 times of:
  All C(H) groups
2.a Aromatic/amide H refined with riding coordinates:
 C2(H2), C3(H3), C5(H5), C6(H6), C7(H7), C8(H8), C11(H11), C13(H13), C14(H14),
 C15(H15), C16(H16), C17(H17)
;
_olex2_exptl_crystal_mounting_method 'oil on loop'

loop_
_space_group_symop_operation_xyz
'x, y, z'
'-x, y+1/2, -z+1/2'
'-x, -y, -z'
'x, -y-1/2, z-1/2'

loop_
_atom_site_label
_atom_site_type_symbol
_atom_site_fract_x
_atom_site_fract_y
_atom_site_fract_z
_atom_site_U_iso_or_equiv
_atom_site_adp_type
_atom_site_occupancy
_atom_site_site_symmetry_order
_atom_site_calc_flag
_atom_site_refinement_flags_posn
C1 C 0.40659(9) 0.21171(8) 0.32329(16) 0.0149(2) Uani 1 1 d .
C2 C 0.30020(10) 0.17554(9) 0.36856(17) 0.0177(2) Uani 1 1 d .
H2 H 0.2873 0.1087 0.3666 0.021 Uiso 1 1 calc R
C3 C 0.21628(10) 0.23601(9) 0.41494(18) 0.0185(2) Uani 1 1 d .
H3 H 0.1449 0.2107 0.4432 0.022 Uiso 1 1 calc R
C4 C 0.23285(9) 0.33621(8) 0.42219(16) 0.0155(2) Uani 1 1 d .
C5 C 0.14680(10) 0.39828(9) 0.48116(17) 0.0195(2) Uani 1 1 d .
H5 H 0.0756 0.3728 0.5104 0.023 Uiso 1 1 calc R
C6 C 0.16459(10) 0.49428(9) 0.49666(18) 0.0204(3) Uani 1 1 d .
H6 H 0.1065 0.5351 0.5378 0.025 Uiso 1 1 calc R
C7 C 0.26954(10) 0.53209(9) 0.45116(17) 0.0188(2) Uani 1 1 d .
H7 H 0.2821 0.5987 0.4617 0.023 Uiso 1 1 calc R
C8 C 0.35416(10) 0.47392(9) 0.39167(16) 0.0162(2) Uani 1 1 d .
H8 H 0.4241 0.5011 0.3605 0.019 Uiso 1 1 calc R
C9 C 0.33909(9) 0.37423(8) 0.37596(15) 0.0135(2) Uani 1 1 d .
C10 C 0.42677(9) 0.30992(8) 0.32108(16) 0.0133(2) Uani 1 1 d .
C11 C 0.53436(9) 0.34544(8) 0.26386(16) 0.0145(2) Uani 1 1 d .
H11 H 0.5462 0.4123 0.2572 0.017 Uiso 1 1 calc R
C12 C 0.71756(9) 0.32598(8) 0.15941(16) 0.0141(2) Uani 1 1 d .
C13 C 0.72456(9) 0.40672(8) 0.04785(16) 0.0152(2) Uani 1 1 d .
H13 H 0.6586 0.4390 0.0103 0.018 Uiso 1 1 calc R
C14 C 0.82839(10) 0.43975(8) -0.00817(17) 0.0167(2) Uani 1 1 d .
H14 H 0.8333 0.4951 -0.0831 0.020 Uiso 1 1 calc R
C15 C 0.92512(10) 0.39220(9) 0.04488(18) 0.0184(2) Uani 1 1 d .
H15 H 0.9959 0.4150 0.0062 0.022 Uiso 1 1 calc R
C16 C 0.91793(10) 0.31116(9) 0.15477(17) 0.0178(2) Uani 1 1 d .
H16 H 0.9839 0.2788 0.1916 0.021 Uiso 1 1 calc R
C17 C 0.81453(9) 0.27749(8) 0.21081(17) 0.0160(2) Uani 1 1 d .
H17 H 0.8098 0.2215 0.2841 0.019 Uiso 1 1 calc R
N1 N 0.61495(8) 0.28830(7) 0.22154(14) 0.0151(2) Uani 1 1 d .
O1 O 0.48603(7) 0.14759(6) 0.28315(13) 0.01904(19) Uani 1 1 d .
H1 H 0.5483(18) 0.1854(15) 0.251(3) 0.047(6) Uiso 1 1 d .

loop_
_atom_site_aniso_label
_atom_site_aniso_U_11
_atom_site_aniso_U_22
_atom_site_aniso_U_33
_atom_site_aniso_U_23
_atom_site_aniso_U_13
_atom_site_aniso_U_12
C1 0.0142(5) 0.0140(5) 0.0164(5) -0.0005(4) -0.0001(4) 0.0005(4)
C2 0.0166(5) 0.0142(5) 0.0224(6) 0.0015(4) 0.0009(4) -0.0032(4)
C3 0.0132(5) 0.0199(6) 0.0224(6) 0.0019(4) 0.0017(4) -0.0038(4)
C4 0.0129(5) 0.0180(5) 0.0157(5) 0.0007(4) 0.0007(4) 0.0001(4)
C5 0.0133(5) 0.0254(6) 0.0199(6) 0.0005(4) 0.0020(4) 0.0020(4)
C6 0.0172(5) 0.0242(6) 0.0200(6) -0.0018(4) 0.0006(4) 0.0073(4)
C7 0.0198(5) 0.0160(5) 0.0204(6) -0.0019(4) -0.0022(4) 0.0037(4)
C8 0.0153(5) 0.0153(5) 0.0180(5) -0.0005(4) -0.0012(4) 0.0006(4)
C9 0.0123(4) 0.0154(5) 0.0127(5) 0.0003(4) -0.0006(4) -0.0001(4)
C10 0.0110(4) 0.0142(5) 0.0146(5) 0.0004(4) 0.0003(4) -0.0006(4)
C11 0.0127(5) 0.0150(5) 0.0158(5) -0.0005(4) 0.0000(4) -0.0010(4)
C12 0.0124(5) 0.0145(5) 0.0154(5) -0.0021(4) 0.0017(4) -0.0003(4)
C13 0.0130(5) 0.0147(5) 0.0178(5) -0.0003(4) 0.0002(4) 0.0010(4)
C14 0.0168(5) 0.0139(5) 0.0195(6) -0.0006(4) 0.0025(4) -0.0025(4)
C15 0.0133(5) 0.0178(5) 0.0240(6) -0.0030(4) 0.0027(4) -0.0029(4)
C16 0.0126(5) 0.0187(5) 0.0222(6) -0.0015(4) 0.0004(4) 0.0019(4)
C17 0.0144(5) 0.0153(5) 0.0182(5) 0.0002(4) 0.0010(4) 0.0008(4)
N1 0.0116(4) 0.0157(5) 0.0179(5) 0.0003(3) 0.0015(3) -0.0003(3)
O1 0.0158(4) 0.0140(4) 0.0273(5) -0.0003(3) 0.0025(3) 0.0020(3)

loop_
_atom_type_symbol
_atom_type_description
_atom_type_scat_dispersion_real
_atom_type_scat_dispersion_imag
_atom_type_scat_source
C C 0.0033 0.0016 'International Tables Vol C Tables 4.2.6.8 and 6.1.1.4'
H H 0.0000 0.0000 'International Tables Vol C Tables 4.2.6.8 and 6.1.1.4'
N N 0.0061 0.0033 'International Tables Vol C Tables 4.2.6.8 and 6.1.1.4'
O O 0.0106 0.0060 'International Tables Vol C Tables 4.2.6.8 and 6.1.1.4'

loop_
_exptl_crystal_face_index_h
_exptl_crystal_face_index_k
_exptl_crystal_face_index_l
_exptl_crystal_face_perp_dist
_exptl_oxdiff_crystal_face_indexfrac_h
_exptl_oxdiff_crystal_face_indexfrac_k
_exptl_oxdiff_crystal_face_indexfrac_l
_exptl_oxdiff_crystal_face_x
_exptl_oxdiff_crystal_face_y
_exptl_oxdiff_crystal_face_z
-3 1 -5 0.0418 -3.0000 1.0000 -5.0000 -0.5113 -0.0003 0.1122
3 -1 5 0.0418 3.0000 -1.0000 5.0000 0.5113 0.0003 -0.1122
4 5 0 0.1349 4.0000 5.0000 0.0000 0.1282 -0.0309 0.3200
0 -1 0 0.0732 0.0000 -1.0000 -0.0000 -0.0028 0.0361 -0.0353
0 1 0 0.0917 -0.0000 1.0000 0.0000 0.0028 -0.0361 0.0353
5 0 -2 0.1032 5.0000 0.0000 -2.0000 -0.0282 0.2459 0.2530
-5 0 2 0.1125 -5.0000 -0.0000 2.0000 0.0282 -0.2459 -0.2530
-2 5 1 0.0883 -2.0000 5.0000 1.0000 0.0422 -0.2845 0.0680
0 -5 -1 0.0689 0.0000 -5.0000 -1.0000 -0.0994 0.2098 -0.1397
1 5 1 0.0919 1.0000 5.0000 1.0000 0.1280 -0.1725 0.1756
-2 5 3 0.0805 -2.0000 5.0000 3.0000 0.2135 -0.3437 -0.0057
0 4 5 0.0643 -0.0000 4.0000 5.0000 0.4393 -0.2920 -0.0431
-1 -5 -4 0.0598 -1.0000 -5.0000 -4.0000 -0.3850 0.2612 -0.0650
3 1 5 0.0395 3.0000 1.0000 5.0000 0.5168 -0.0718 -0.0415
5 0 2 0.0724 5.0000 -0.0000 2.0000 0.3144 0.1276 0.1055
-4 5 -1 0.0894 -4.0000 5.0000 -1.0000 -0.1863 -0.3001 0.0701
0 -5 1 0.0754 0.0000 -5.0000 1.0000 0.0719 0.1507 -0.2135
-5 0 -1 0.0911 -5.0000 -0.0000 -1.0000 -0.2287 -0.1572 -0.1424
-1 5 -2 0.0747 -1.0000 5.0000 -2.0000 -0.1861 -0.1585 0.2145

loop_
_geom_angle_atom_site_label_1
_geom_angle_atom_site_label_2
_geom_angle_atom_site_label_3
_geom_angle
C10 C1 C2 120.84(10)
O1 C1 C2 116.86(10)
O1 C1 C10 122.30(10)
C1 C2 H2 119.9
C3 C2 C1 120.22(11)
C3 C2 H2 119.9
C2 C3 H3 119.2
C2 C3 C4 121.54(10)
C4 C3 H3 119.2
C3 C4 C9 119.18(10)
C5 C4 C3 121.14(10)
C5 C4 C9 119.64(11)
C4 C5 H5 119.5
C6 C5 C4 121.07(11)
C6 C5 H5 119.5
C5 C6 H6 120.3
C5 C6 C7 119.43(11)
C7 C6 H6 120.3
C6 C7 H7 119.6
C8 C7 C6 120.85(11)
C8 C7 H7 119.6
C7 C8 H8 119.4
C7 C8 C9 121.24(11)
C9 C8 H8 119.4
C4 C9 C10 119.01(10)
C8 C9 C4 117.77(10)
C8 C9 C10 123.19(10)
C1 C10 C9 119.11(10)
C1 C10 C11 119.83(10)
C9 C10 C11 121.06(10)
C10 C11 H11 119.2
N1 C11 C10 121.53(10)
N1 C11 H11 119.2
C13 C12 C17 119.90(10)
C13 C12 N1 122.88(10)
C17 C12 N1 117.21(10)
C12 C13 H13 120.1
C14 C13 C12 119.74(11)
C14 C13 H13 120.1
C13 C14 H14 119.8
C13 C14 C15 120.39(11)
C15 C14 H14 119.8
C14 C15 H15 120.1
C14 C15 C16 119.79(11)
C16 C15 H15 120.1
C15 C16 H16 119.9
C17 C16 C15 120.19(11)
C17 C16 H16 119.9
C12 C17 H17 120.0
C16 C17 C12 119.96(11)
C16 C17 H17 120.0
C11 N1 C12 119.71(10)
C1 O1 H1 103.8(13)

loop_
_geom_bond_atom_site_label_1
_geom_bond_atom_site_label_2
_geom_bond_distance
C1 C2 1.4126(16)
C1 C10 1.3988(16)
C1 O1 1.3427(13)
C2 H2 0.9500
C2 C3 1.3593(17)
C3 H3 0.9500
C3 C4 1.4204(17)
C4 C5 1.4174(16)
C4 C9 1.4222(15)
C5 H5 0.9500
C5 C6 1.3679(18)
C6 H6 0.9500
C6 C7 1.4060(18)
C7 H7 0.9500
C7 C8 1.3728(16)
C8 H8 0.9500
C8 C9 1.4145(16)
C9 C10 1.4424(15)
C10 C11 1.4452(15)
C11 H11 0.9500
C11 N1 1.2932(14)
C12 C13 1.3947(16)
C12 C17 1.3964(16)
C12 N1 1.4143(14)
C13 H13 0.9500
C13 C14 1.3905(15)
C14 H14 0.9500
C14 C15 1.3909(17)
C15 H15 0.9500
C15 C16 1.3914(18)
C16 H16 0.9500
C16 C17 1.3890(16)
C17 H17 0.9500
O1 H1 0.95(2)

loop_
_geom_hbond_atom_site_label_D
_geom_hbond_atom_site_label_H
_geom_hbond_atom_site_label_A
_geom_hbond_distance_DH
_geom_hbond_distance_HA
_geom_hbond_distance_DA
_geom_hbond_angle_DHA
O1 H1 N1 0.95(2) 1.66(2) 2.5475(13) 154(2)

loop_
_geom_torsion_atom_site_label_1
_geom_torsion_atom_site_label_2
_geom_torsion_atom_site_label_3
_geom_torsion_atom_site_label_4
_geom_torsion
C1 C2 C3 C4 -1.0(2)
C1 C10 C11 N1 -2.96(18)
C2 C1 C10 C9 3.50(18)
C2 C1 C10 C11 -176.37(11)
C2 C3 C4 C5 -176.24(12)
C2 C3 C4 C9 1.38(19)
C3 C4 C5 C6 176.78(12)
C3 C4 C9 C8 -177.52(11)
C3 C4 C9 C10 0.65(17)
C4 C5 C6 C7 0.8(2)
C4 C9 C10 C1 -3.03(17)
C4 C9 C10 C11 176.84(11)
C5 C4 C9 C8 0.13(17)
C5 C4 C9 C10 178.30(11)
C5 C6 C7 C8 -0.05(19)
C6 C7 C8 C9 -0.65(19)
C7 C8 C9 C4 0.60(17)
C7 C8 C9 C10 -177.49(11)
C8 C9 C10 C1 175.03(11)
C8 C9 C10 C11 -5.10(18)
C9 C4 C5 C6 -0.82(19)
C9 C10 C11 N1 177.17(11)
C10 C1 C2 C3 -1.52(19)
C10 C11 N1 C12 177.57(10)
C12 C13 C14 C15 0.65(18)
C13 C12 C17 C16 1.68(17)
C13 C12 N1 C11 -36.31(17)
C13 C14 C15 C16 -0.06(18)
C14 C15 C16 C17 0.28(19)
C15 C16 C17 C12 -1.09(18)
C17 C12 C13 C14 -1.45(17)
C17 C12 N1 C11 145.15(12)
N1 C12 C13 C14 -179.96(11)
N1 C12 C17 C16 -179.73(11)
O1 C1 C2 C3 178.48(11)
O1 C1 C10 C9 -176.50(11)
O1 C1 C10 C11 3.63(18)
